data_9016162
loop_
_publ_author_name
'Prencipe, M.'
'Pushcharovsky, D. Y.'
'Sarp, H.'
'Ferraris, G.'

_publ_section_title
;
 Comparative crystal chemistry of geminite Cu[AsO3OH]H2O and related minerals
;
_journal_name_full 'Moscow University Geology Bulletin'
_journal_page_first 51
_journal_page_last 58
_journal_volume 51
_journal_year 1996
_chemical_compound_source 'Salsigne mine, Carrassonne, Aude, France'
_chemical_formula_sum 'As Cu H3 O5'
_chemical_name_mineral Geminite
_space_group_IT_number 2
_symmetry_space_group_name_Hall '-P 1'
_symmetry_space_group_name_H-M 'P -1'
_cell_angle_alpha 86.65
_cell_angle_beta 84.35
_cell_angle_gamma 84.47
_cell_formula_units_Z 8
_cell_length_a 6.433
_cell_length_b 8.093
_cell_length_c 15.764
_cell_volume 811.928
_database_code_amcsd 0014670
_exptl_crystal_density_diffrn 3.624
_cod_original_formula_sum 'As Cu O5 H3'
_cod_database_code 9016162

loop_
_space_group_symop_operation_xyz
x,y,z
-x,-y,-z

loop_
_atom_site_aniso_label
_atom_site_aniso_U_11
_atom_site_aniso_U_22
_atom_site_aniso_U_33
_atom_site_aniso_U_12
_atom_site_aniso_U_13
_atom_site_aniso_U_23
Asl 0.01100 0.01000 0.01100 0.00000 -0.00100 -0.00200
As2 0.01100 0.01100 0.01000 0.00000 -0.00100 -0.00100
As3 0.01100 0.01200 0.01000 0.00000 -0.00200 -0.00200
As4 0.01000 0.00800 0.01000 0.00000 -0.00100 -0.00200
Cul 0.01200 0.01100 0.01600 -0.00100 -0.00200 0.00100
Cu2 0.01300 0.01400 0.01500 -0.00200 -0.00200 0.00000
Cu3 0.01400 0.01300 0.01400 -0.00100 -0.00100 -0.00300
Cu4 0.01100 0.01100 0.01200 -0.00100 -0.00200 -0.00100
O1 0.02100 0.01600 0.02300 -0.00400 -0.00100 0.00300
O2 0.01900 0.01300 0.01200 -0.00100 -0.00500 0.00000
O3 0.01800 0.01300 0.02100 0.00100 -0.00400 -0.00500
O4 0.01900 0.01700 0.01400 0.00300 -0.00600 -0.00500
O5 0.01200 0.01200 0.01300 -0.00500 0.00400 0.00000
O6 0.01300 0.01800 0.01000 0.00100 -0.00100 0.00000
O7 0.01700 0.01300 0.01000 -0.00100 -0.00400 -0.00200
O8 0.01600 0.01500 0.02500 0.00300 -0.00600 -0.00500
O9 0.01600 0.01100 0.02700 -0.00400 -0.00100 -0.00100
O10 0.01000 0.00800 0.01400 -0.00200 0.00200 -0.00200
O11 0.01300 0.01400 0.01400 0.00100 0.00300 -0.00500
O12 0.01100 0.00300 0.01000 0.00300 -0.00100 0.00000
O-H1 0.02300 0.02100 0.01200 0.00100 -0.00300 -0.00800
O-H2 0.02200 0.00400 0.02100 0.00100 -0.00300 -0.00100
O-H3 0.01500 0.00600 0.01900 0.00100 -0.00100 -0.00400
O-H4 0.01900 0.01900 0.01800 -0.00600 0.00100 0.00000
Wat1 0.02900 0.02700 0.02500 0.00100 0.00100 -0.00200
Wat2 0.02000 0.01400 0.01300 -0.00100 0.00200 -0.00200
Wat3 0.02600 0.02200 0.01300 0.00000 -0.00200 -0.00600
Wat4 0.01700 0.01500 0.01800 -0.00500 0.00100 -0.00400

loop_
_atom_site_label
_atom_site_fract_x
_atom_site_fract_y
_atom_site_fract_z
_atom_site_U_iso_or_equiv
_atom_site_type_symbol
_atom_site_attached_hydrogens
Asl 0.40950 0.44010 0.39740 0.01100 As 0
As2 0.36170 0.36110 0.08850 0.01100 As 0
As3 0.10970 0.14950 0.59230 0.01100 As 0
As4 0.14530 0.02940 0.89570 0.00900 As 0
Cul 0.13570 0.63790 0.95890 0.01300 Cu 0
Cu2 0.38760 0.85370 0.45330 0.01400 Cu 0
Cu3 -0.11340 0.40600 0.43980 0.01400 Cu 0
Cu4 0.64250 0.08880 -0.06560 0.01100 Cu 0
O1 0.47530 0.62150 0.35490 0.02000 O 0
O2 0.59360 -0.65600 0.45520 0.01400 O 0
O3 0.17480 0.44630 0.45530 0.01800 O 0
O4 0.39880 0.47820 0.16810 0.01600 O 0
O5 0.57830 0.32550 0.02180 0.01200 O 0
O6 0.15650 0.42920 0.03230 0.01400 O 0
O7 -0.08580 0.18250 0.53110 0.01300 O 0
O8 0.33330 0.08710 0.53590 0.01900 O 0
O9 0.05160 0.01860 0.67670 0.01800 O 0
O10 0.10230 -0.16890 0.87700 0.01100 O 0
O11 -0.07210 0.13990 0.93830 0.01400 O 0
O12 0.34470 0.04580 0.95430 0.00800 O 0
O-H1 0.40210 0.31260 0.31400 0.01800 O 1
O-H2 0.29280 0.17640 0.13770 0.01600 O 1
O-H3 0.85070 -0.33490 0.36300 0.01300 O 1
O-H4 0.22180 0.12450 0.79980 0.01900 O 1
Wat1 0.18060 0.49450 0.81690 0.02700 O 2
Wat2 0.37080 0.97950 0.33880 0.01600 O 2
Wat3 -0.06300 0.31490 0.32470 0.02000 O 2
Wat4 0.64110 0.19490 -0.17880 0.01600 O 2

loop_
_cod_changelog_entry_id
_cod_changelog_entry_author
_cod_changelog_entry_date
_cod_changelog_entry_text
1
;cod-tools version 3.8.0
Id: cif_guess_AMCSD_atom_types 9574 2023-05-10 09:00:05Z saulius
;
2023-05-10T18:56:44+03:00
;Derived atom types and hydrogen counts
from atom names that follow the AMCSD naming convention
(Wat == water, O-H == hydroxyl).
;

loop_
_cod_related_entry_id
_cod_related_entry_database
_cod_related_entry_code
1 AMCSD 0014670
